data_7030813
loop_
_publ_author_name
'Komiya, Naruyoshi'
'Okada, Minoru'
'Fukumoto, Kanako'
'Iwata, Shotaro'
'Naota, Takeshi'

_publ_section_title
;
 Solid-state emission enhancement in vaulted
 trans-bis(salicylaldiminato)platinum(ii) crystals with halogen
 functionality.
;
_journal_issue 26
_journal_name_full 'Dalton transactions (Cambridge, England : 2003)'
_journal_page_first 10074
_journal_page_last 10085
_journal_paper_doi 10.1039/c4dt00560k
_journal_volume 43
_journal_year 2014
_chemical_formula_moiety 'C26 H32 Cl2 N2 O2 Pt'
_chemical_formula_sum 'C26 H32 Cl2 N2 O2 Pt'
_chemical_formula_weight 670.55
_space_group_IT_number 14
_symmetry_cell_setting monoclinic
_symmetry_Int_Tables_number 14
_symmetry_space_group_name_Hall '-P 2ybc'
_symmetry_space_group_name_H-M 'P 1 21/c 1'
_atom_sites_solution_hydrogens geom
_atom_sites_solution_primary direct
_atom_sites_solution_secondary difmap
_cell_angle_alpha 90.0000
_cell_angle_beta 99.3833(10)
_cell_angle_gamma 90.0000
_cell_formula_units_Z 4
_cell_length_a 18.4617(11)
_cell_length_b 11.4626(6)
_cell_length_c 12.2654(6)
_cell_measurement_reflns_used 42071
_cell_measurement_temperature 113
_cell_measurement_theta_max 27.48
_cell_measurement_theta_min 3.01
_cell_volume 2560.9(2)
_computing_cell_refinement 'RAPID AUTO'
_computing_data_collection 'RAPID AUTO (Rigaku, ????)'
_computing_data_reduction 'RAPID AUTO'
_computing_molecular_graphics 'CrystalStructure 4.0'
_computing_publication_material 'CrystalStructure 4.0 (Rigaku, 2010)'
_computing_structure_refinement 'SHELXL97 (Sheldrick, 2008)'
_computing_structure_solution 'SIR92 (Altomare, et al., 1994)'
_diffrn_ambient_temperature 113
_diffrn_detector_area_resol_mean 10.000
_diffrn_measured_fraction_theta_full 0.997
_diffrn_measured_fraction_theta_max 0.997
_diffrn_measurement_device_type 'Rigaku R-AXIS RAPID'
_diffrn_measurement_method \w
_diffrn_radiation_type 'Mo K\a'
_diffrn_radiation_wavelength 0.71075
_diffrn_reflns_av_R_equivalents 0.1368
_diffrn_reflns_limit_h_max 23
_diffrn_reflns_limit_h_min -23
_diffrn_reflns_limit_k_max 14
_diffrn_reflns_limit_k_min -14
_diffrn_reflns_limit_l_max 15
_diffrn_reflns_limit_l_min -15
_diffrn_reflns_number 49653
_diffrn_reflns_theta_full 27.49
_diffrn_reflns_theta_max 27.48
_diffrn_standards_number 0
_exptl_absorpt_coefficient_mu 5.691
_exptl_absorpt_correction_T_max 0.181
_exptl_absorpt_correction_T_min 0.007
_exptl_absorpt_correction_type numerical
_exptl_absorpt_process_details 'NUMABS (Rigaku, 1999)'
_exptl_crystal_colour orange
_exptl_crystal_density_diffrn 1.739
_exptl_crystal_density_method 'not measured'
_exptl_crystal_description block
_exptl_crystal_F_000 1320.00
_exptl_crystal_size_max 0.500
_exptl_crystal_size_mid 0.400
_exptl_crystal_size_min 0.300
_refine_diff_density_max 6.120
_refine_diff_density_min -2.930
_refine_ls_extinction_method none
_refine_ls_goodness_of_fit_ref 1.132
_refine_ls_hydrogen_treatment constr
_refine_ls_number_parameters 298
_refine_ls_number_reflns 5843
_refine_ls_number_restraints 0
_refine_ls_R_factor_gt 0.0437
_refine_ls_shift/su_max 0.003
_refine_ls_structure_factor_coef Fsqd
_refine_ls_weighting_details 'w = 1/[\s^2^(Fo^2^)+(0.0567P)^2^+5.4349P] where P=(Fo^2^+2Fc^2^)/3'
_refine_ls_weighting_scheme calc
_refine_ls_wR_factor_ref 0.1168
_reflns_number_gt 5572
_reflns_number_total 5843
_reflns_threshold_expression F^2^>2.0\s(F^2^)
_cod_data_source_file c4dt00560k2.cif
_cod_data_source_block 3c
_cod_depositor_comments 'Adding full bibliography for 7030811--7030817.cif.'
_cod_original_cell_volume 2560.9(3)
_cod_database_code 7030813

loop_
_symmetry_equiv_pos_site_id
_symmetry_equiv_pos_as_xyz
1 +X,+Y,+Z
2 -X,1/2+Y,1/2-Z
3 -X,-Y,-Z
4 +X,1/2-Y,1/2+Z

loop_
_atom_site_label
_atom_site_type_symbol
_atom_site_fract_x
_atom_site_fract_y
_atom_site_fract_z
_atom_site_U_iso_or_equiv
_atom_site_adp_type
_atom_site_occupancy
_atom_site_symmetry_multiplicity
_atom_site_calc_flag
_atom_site_refinement_flags
Pt1 Pt 0.244317(9) 1.078120(14) 0.494712(12) 0.01516(9) Uani 1.0 4 d .
Cl1 Cl 0.07824(7) 1.16284(12) -0.08031(9) 0.0297(3) Uani 1.0 4 d .
Cl2 Cl 0.40860(7) 1.12477(12) 1.07474(9) 0.0292(3) Uani 1.0 4 d .
O1 O 0.1481(3) 1.0693(3) 0.3952(4) 0.0232(9) Uani 1.0 4 d .
O2 O 0.3408(3) 1.0860(3) 0.5939(4) 0.0236(9) Uani 1.0 4 d .
N1 N 0.3001(3) 1.0971(4) 0.3682(4) 0.0165(8) Uani 1.0 4 d .
N2 N 0.1883(3) 1.0617(4) 0.6229(4) 0.0180(9) Uani 1.0 4 d .
C1 C 0.1915(3) 1.1199(4) 0.2261(4) 0.0190(9) Uani 1.0 4 d .
C2 C 0.1363(3) 1.0941(5) 0.2893(5) 0.0196(10) Uani 1.0 4 d .
C3 C 0.0625(4) 1.0921(5) 0.2345(5) 0.0271(12) Uani 1.0 4 d .
C4 C 0.0448(3) 1.1140(6) 0.1227(5) 0.0264(11) Uani 1.0 4 d .
C5 C 0.1003(3) 1.1389(4) 0.0624(4) 0.0229(10) Uani 1.0 4 d .
C6 C 0.1718(3) 1.1426(4) 0.1116(4) 0.0207(10) Uani 1.0 4 d .
C7 C 0.2950(3) 1.0928(4) 0.7661(4) 0.0185(10) Uani 1.0 4 d .
C8 C 0.3512(3) 1.0956(5) 0.7007(5) 0.0192(10) Uani 1.0 4 d .
C9 C 0.4249(3) 1.1067(6) 0.7552(5) 0.0257(11) Uani 1.0 4 d .
C10 C 0.4419(3) 1.1160(5) 0.8676(5) 0.0247(10) Uani 1.0 4 d .
C11 C 0.3856(3) 1.1151(5) 0.9311(4) 0.0211(10) Uani 1.0 4 d .
C12 C 0.3142(3) 1.1041(5) 0.8835(4) 0.0210(10) Uani 1.0 4 d .
C13 C 0.2690(3) 1.1170(4) 0.2678(4) 0.0195(9) Uani 1.0 4 d .
C14 C 0.2189(3) 1.0745(4) 0.7245(5) 0.0196(11) Uani 1.0 4 d .
C15 C 0.3813(3) 1.0854(4) 0.3859(5) 0.0208(11) Uani 1.0 4 d .
C16 C 0.4039(3) 0.9595(5) 0.4068(4) 0.0215(10) Uani 1.0 4 d .
C17 C 0.3767(3) 0.8771(4) 0.3107(4) 0.0238(10) Uani 1.0 4 d .
C18 C 0.3956(3) 0.7488(5) 0.3373(5) 0.0333(12) Uani 1.0 4 d .
C19 C 0.3651(3) 0.7024(5) 0.4384(5) 0.0341(13) Uani 1.0 4 d .
C20 C 0.2815(3) 0.7030(5) 0.4243(5) 0.0314(12) Uani 1.0 4 d .
C21 C 0.2514(3) 0.6783(6) 0.5301(5) 0.0339(12) Uani 1.0 4 d .
C22 C 0.1682(4) 0.6665(5) 0.5103(5) 0.0335(12) Uani 1.0 4 d .
C23 C 0.1331(4) 0.6898(5) 0.6136(5) 0.0365(14) Uani 1.0 4 d .
C24 C 0.1388(3) 0.8165(5) 0.6516(4) 0.0289(11) Uani 1.0 4 d .
C25 C 0.0996(3) 0.9029(5) 0.5682(5) 0.0261(11) Uani 1.0 4 d .
C26 C 0.1101(3) 1.0305(5) 0.6032(4) 0.0227(10) Uani 1.0 4 d .
H3 H 0.0244 1.0752 0.2756 0.0325 Uiso 1.0 4 calc R
H4 H -0.0049 1.1121 0.0873 0.0317 Uiso 1.0 4 calc R
H6 H 0.2088 1.1607 0.0688 0.0249 Uiso 1.0 4 calc R
H9 H 0.4634 1.1077 0.7124 0.0308 Uiso 1.0 4 calc R
H10 H 0.4917 1.1229 0.9022 0.0296 Uiso 1.0 4 calc R
H12 H 0.2768 1.1039 0.9283 0.0252 Uiso 1.0 4 calc R
H13 H 0.3009 1.1312 0.2157 0.0234 Uiso 1.0 4 calc R
H14 H 0.1871 1.0715 0.7780 0.0235 Uiso 1.0 4 calc R
H15A H 0.4029 1.1336 0.4500 0.0249 Uiso 1.0 4 calc R
H15B H 0.4003 1.1144 0.3200 0.0249 Uiso 1.0 4 calc R
H16A H 0.3849 0.9318 0.4732 0.0258 Uiso 1.0 4 calc R
H16B H 0.4582 0.9555 0.4230 0.0258 Uiso 1.0 4 calc R
H17A H 0.3988 0.9007 0.2458 0.0286 Uiso 1.0 4 calc R
H17B H 0.3228 0.8849 0.2908 0.0286 Uiso 1.0 4 calc R
H18A H 0.4497 0.7398 0.3507 0.0400 Uiso 1.0 4 calc R
H18B H 0.3759 0.7006 0.2722 0.0400 Uiso 1.0 4 calc R
H19A H 0.3827 0.6216 0.4536 0.0409 Uiso 1.0 4 calc R
H19B H 0.3849 0.7506 0.5035 0.0409 Uiso 1.0 4 calc R
H20A H 0.2634 0.7802 0.3955 0.0376 Uiso 1.0 4 calc R
H20B H 0.2621 0.6437 0.3685 0.0376 Uiso 1.0 4 calc R
H21A H 0.2658 0.7425 0.5833 0.0407 Uiso 1.0 4 calc R
H21B H 0.2735 0.6053 0.5636 0.0407 Uiso 1.0 4 calc R
H22A H 0.1551 0.5866 0.4834 0.0403 Uiso 1.0 4 calc R
H22B H 0.1473 0.7218 0.4515 0.0403 Uiso 1.0 4 calc R
H23A H 0.0806 0.6676 0.5976 0.0438 Uiso 1.0 4 calc R
H23B H 0.1572 0.6396 0.6745 0.0438 Uiso 1.0 4 calc R
H24A H 0.1182 0.8232 0.7210 0.0346 Uiso 1.0 4 calc R
H24B H 0.1914 0.8382 0.6685 0.0346 Uiso 1.0 4 calc R
H25A H 0.0465 0.8849 0.5555 0.0313 Uiso 1.0 4 calc R
H25B H 0.1177 0.8922 0.4971 0.0313 Uiso 1.0 4 calc R
H26A H 0.0835 1.0812 0.5447 0.0272 Uiso 1.0 4 calc R
H26B H 0.0892 1.0435 0.6716 0.0272 Uiso 1.0 4 calc R

loop_
_atom_site_aniso_label
_atom_site_aniso_U_11
_atom_site_aniso_U_22
_atom_site_aniso_U_33
_atom_site_aniso_U_12
_atom_site_aniso_U_13
_atom_site_aniso_U_23
Pt1 0.01800(13) 0.01400(13) 0.01446(13) 0.00054(5) 0.00556(8) 0.00098(5)
Cl1 0.0366(7) 0.0355(7) 0.0162(5) 0.0026(6) 0.0020(5) 0.0041(5)
Cl2 0.0319(7) 0.0388(8) 0.0166(6) -0.0071(6) 0.0026(5) -0.0026(5)
O1 0.0182(19) 0.033(2) 0.0192(19) 0.0036(13) 0.0048(15) 0.0076(13)
O2 0.022(2) 0.034(3) 0.0158(18) -0.0053(13) 0.0054(15) -0.0030(13)
N1 0.022(3) 0.0139(16) 0.0148(19) 0.0000(15) 0.0054(16) -0.0002(15)
N2 0.017(2) 0.0226(19) 0.0152(19) 0.0030(15) 0.0054(16) 0.0029(15)
C1 0.029(3) 0.013(2) 0.016(2) 0.0023(18) 0.0053(18) -0.0011(17)
C2 0.022(3) 0.020(3) 0.017(3) 0.0040(18) 0.0046(19) 0.0024(18)
C3 0.023(3) 0.038(3) 0.021(3) 0.005(2) 0.005(2) 0.006(2)
C4 0.026(3) 0.031(3) 0.020(3) 0.005(3) -0.000(2) 0.001(3)
C5 0.033(3) 0.018(3) 0.018(3) 0.0056(19) 0.0048(19) 0.0024(18)
C6 0.030(3) 0.016(2) 0.017(2) 0.0009(18) 0.0073(19) 0.0016(17)
C7 0.024(3) 0.013(2) 0.019(3) -0.0008(17) 0.0060(19) -0.0000(17)
C8 0.022(3) 0.019(2) 0.018(3) -0.0039(18) 0.0058(19) -0.0044(18)
C9 0.023(3) 0.033(3) 0.023(3) -0.006(3) 0.007(2) -0.003(3)
C10 0.024(3) 0.026(3) 0.024(3) -0.006(2) 0.004(2) -0.002(2)
C11 0.031(3) 0.015(3) 0.017(3) -0.0036(19) 0.0037(19) -0.0007(18)
C12 0.028(3) 0.019(2) 0.018(3) -0.001(2) 0.0081(19) 0.0027(19)
C13 0.024(3) 0.016(3) 0.020(3) -0.0018(18) 0.0083(18) 0.0024(18)
C14 0.025(3) 0.019(3) 0.017(3) 0.0002(16) 0.008(2) 0.0030(16)
C15 0.020(3) 0.024(3) 0.019(3) -0.0063(17) 0.0065(19) -0.0014(17)
C16 0.017(3) 0.025(3) 0.022(3) 0.0022(19) 0.0018(18) -0.002(2)
C17 0.022(3) 0.022(3) 0.026(3) 0.0032(19) 0.0001(19) -0.0067(19)
C18 0.029(3) 0.026(3) 0.043(3) 0.008(3) 0.001(3) -0.010(3)
C19 0.032(3) 0.018(3) 0.047(4) 0.002(2) -0.010(3) 0.003(3)
C20 0.029(3) 0.023(3) 0.037(3) -0.001(2) -0.010(3) 0.003(3)
C21 0.036(4) 0.031(3) 0.030(3) -0.004(3) -0.009(2) -0.004(3)
C22 0.042(4) 0.024(3) 0.031(3) -0.012(3) -0.006(3) -0.001(2)
C23 0.042(4) 0.032(3) 0.032(3) -0.015(3) -0.003(3) 0.011(3)
C24 0.033(3) 0.034(3) 0.018(3) -0.008(3) -0.001(2) 0.009(2)
C25 0.020(3) 0.034(3) 0.023(3) -0.007(2) -0.001(2) 0.005(2)
C26 0.018(3) 0.029(3) 0.022(3) -0.002(2) 0.0061(18) 0.004(2)

loop_
_atom_type_symbol
_atom_type_description
_atom_type_scat_dispersion_real
_atom_type_scat_dispersion_imag
_atom_type_scat_source
C C 0.0033 0.0016
;
International Tables for Crystallography
(1992, Vol. C, Tables 4.2.6.8 and 6.1.1.4)
;
H H 0.0000 0.0000
;
International Tables for Crystallography
(1992, Vol. C, Table 6.1.1.4)
;
N N 0.0061 0.0033
;
International Tables for Crystallography
(1992, Vol. C, Tables 4.2.6.8 and 6.1.1.4)
;
O O 0.0106 0.0060
;
International Tables for Crystallography
(1992, Vol. C, Tables 4.2.6.8 and 6.1.1.4)
;
Cl Cl 0.1484 0.1585
;
International Tables for Crystallography
(1992, Vol. C, Tables 4.2.6.8 and 6.1.1.4)
;
Pt Pt -1.7033 8.3905
;
International Tables for Crystallography
(1992, Vol. C, Tables 4.2.6.8 and 6.1.1.4)
;

loop_
_geom_angle_atom_site_label_1
_geom_angle_atom_site_label_2
_geom_angle_atom_site_label_3
_geom_angle
_geom_angle_publ_flag
O1 Pt1 O2 179.63(15) yes
O1 Pt1 N1 92.89(18) yes
O1 Pt1 N2 87.33(18) yes
O2 Pt1 N1 86.96(17) yes
O2 Pt1 N2 92.83(17) yes
N1 Pt1 N2 179.11(16) yes
Pt1 O1 C2 125.8(4) yes
Pt1 O2 C8 126.3(4) yes
Pt1 N1 C13 123.5(4) yes
Pt1 N1 C15 120.6(3) yes
C13 N1 C15 115.9(5) yes
Pt1 N2 C14 122.6(4) yes
Pt1 N2 C26 120.5(3) yes
C14 N2 C26 116.8(5) yes
C2 C1 C6 119.5(5) yes
C2 C1 C13 124.5(5) yes
C6 C1 C13 115.9(5) yes
O1 C2 C1 124.8(5) yes
O1 C2 C3 117.3(6) yes
C1 C2 C3 117.9(5) yes
C2 C3 C4 121.5(6) yes
C3 C4 C5 119.5(5) yes
Cl1 C5 C4 119.6(4) yes
Cl1 C5 C6 119.2(5) yes
C4 C5 C6 121.2(5) yes
C1 C6 C5 120.5(5) yes
C8 C7 C12 119.1(5) yes
C8 C7 C14 124.8(5) yes
C12 C7 C14 116.1(5) yes
O2 C8 C7 124.7(5) yes
O2 C8 C9 117.2(5) yes
C7 C8 C9 118.1(5) yes
C8 C9 C10 121.8(6) yes
C9 C10 C11 119.4(5) yes
Cl2 C11 C10 118.8(4) yes
Cl2 C11 C12 119.9(4) yes
C10 C11 C12 121.3(5) yes
C7 C12 C11 120.3(5) yes
N1 C13 C1 127.2(5) yes
N2 C14 C7 127.8(6) yes
N1 C15 C16 110.8(4) yes
C15 C16 C17 114.3(4) yes
C16 C17 C18 113.2(4) yes
C17 C18 C19 113.7(5) yes
C18 C19 C20 113.8(5) yes
C19 C20 C21 114.0(5) yes
C20 C21 C22 112.4(5) yes
C21 C22 C23 113.8(5) yes
C22 C23 C24 113.6(5) yes
C23 C24 C25 114.4(4) yes
C24 C25 C26 114.2(4) yes
N2 C26 C25 110.8(4) yes
C2 C3 H3 119.273 no
C4 C3 H3 119.271 no
C3 C4 H4 120.262 no
C5 C4 H4 120.252 no
C1 C6 H6 119.738 no
C5 C6 H6 119.718 no
C8 C9 H9 119.087 no
C10 C9 H9 119.079 no
C9 C10 H10 120.279 no
C11 C10 H10 120.287 no
C7 C12 H12 119.859 no
C11 C12 H12 119.885 no
N1 C13 H13 116.395 no
C1 C13 H13 116.392 no
N2 C14 H14 116.120 no
C7 C14 H14 116.130 no
N1 C15 H15A 109.482 no
N1 C15 H15B 109.481 no
C16 C15 H15A 109.484 no
C16 C15 H15B 109.488 no
H15A C15 H15B 108.072 no
C15 C16 H16A 108.684 no
C15 C16 H16B 108.675 no
C17 C16 H16A 108.683 no
C17 C16 H16B 108.677 no
H16A C16 H16B 107.598 no
C16 C17 H17A 108.946 no
C16 C17 H17B 108.936 no
C18 C17 H17A 108.949 no
C18 C17 H17B 108.942 no
H17A C17 H17B 107.743 no
C17 C18 H18A 108.826 no
C17 C18 H18B 108.831 no
C19 C18 H18A 108.826 no
C19 C18 H18B 108.821 no
H18A C18 H18B 107.690 no
C18 C19 H19A 108.785 no
C18 C19 H19B 108.785 no
C20 C19 H19A 108.785 no
C20 C19 H19B 108.794 no
H19A C19 H19B 107.667 no
C19 C20 H20A 108.742 no
C19 C20 H20B 108.745 no
C21 C20 H20A 108.752 no
C21 C20 H20B 108.753 no
H20A C20 H20B 107.649 no
C20 C21 H21A 109.125 no
C20 C21 H21B 109.126 no
C22 C21 H21A 109.134 no
C22 C21 H21B 109.132 no
H21A C21 H21B 107.856 no
C21 C22 H22A 108.808 no
C21 C22 H22B 108.811 no
C23 C22 H22A 108.801 no
C23 C22 H22B 108.805 no
H22A C22 H22B 107.677 no
C22 C23 H23A 108.846 no
C22 C23 H23B 108.833 no
C24 C23 H23A 108.834 no
C24 C23 H23B 108.837 no
H23A C23 H23B 107.702 no
C23 C24 H24A 108.668 no
C23 C24 H24B 108.661 no
C25 C24 H24A 108.668 no
C25 C24 H24B 108.663 no
H24A C24 H24B 107.597 no
C24 C25 H25A 108.708 no
C24 C25 H25B 108.704 no
C26 C25 H25A 108.715 no
C26 C25 H25B 108.713 no
H25A C25 H25B 107.624 no
N2 C26 H26A 109.477 no
N2 C26 H26B 109.479 no
C25 C26 H26A 109.480 no
C25 C26 H26B 109.480 no
H26A C26 H26B 108.064 no

loop_
_geom_bond_atom_site_label_1
_geom_bond_atom_site_label_2
_geom_bond_distance
_geom_bond_publ_flag
Pt1 O1 1.987(4) yes
Pt1 O2 1.989(4) yes
Pt1 N1 2.010(5) yes
Pt1 N2 2.027(5) yes
Cl1 C5 1.752(5) yes
Cl2 C11 1.748(5) yes
O1 C2 1.312(7) yes
O2 C8 1.296(7) yes
N1 C13 1.291(6) yes
N1 C15 1.485(7) yes
N2 C14 1.290(7) yes
N2 C26 1.468(7) yes
C1 C2 1.410(8) yes
C1 C6 1.416(7) yes
C1 C13 1.439(7) yes
C2 C3 1.417(8) yes
C3 C4 1.380(8) yes
C4 C5 1.386(8) yes
C5 C6 1.361(7) yes
C7 C8 1.412(8) yes
C7 C12 1.431(7) yes
C7 C14 1.430(8) yes
C8 C9 1.419(8) yes
C9 C10 1.367(8) yes
C10 C11 1.397(8) yes
C11 C12 1.358(7) yes
C15 C16 1.513(7) yes
C16 C17 1.530(7) yes
C17 C18 1.534(7) yes
C18 C19 1.538(9) yes
C19 C20 1.524(8) yes
C20 C21 1.520(9) yes
C21 C22 1.521(8) yes
C22 C23 1.538(9) yes
C23 C24 1.523(8) yes
C24 C25 1.520(7) yes
C25 C26 1.527(8) yes
C3 H3 0.950 no
C4 H4 0.950 no
C6 H6 0.950 no
C9 H9 0.950 no
C10 H10 0.950 no
C12 H12 0.950 no
C13 H13 0.950 no
C14 H14 0.950 no
C15 H15A 0.990 no
C15 H15B 0.990 no
C16 H16A 0.990 no
C16 H16B 0.990 no
C17 H17A 0.990 no
C17 H17B 0.990 no
C18 H18A 0.990 no
C18 H18B 0.990 no
C19 H19A 0.990 no
C19 H19B 0.990 no
C20 H20A 0.990 no
C20 H20B 0.990 no
C21 H21A 0.990 no
C21 H21B 0.990 no
C22 H22A 0.990 no
C22 H22B 0.990 no
C23 H23A 0.990 no
C23 H23B 0.990 no
C24 H24A 0.990 no
C24 H24B 0.990 no
C25 H25A 0.990 no
C25 H25B 0.990 no
C26 H26A 0.990 no
C26 H26B 0.990 no

loop_
_geom_contact_atom_site_label_1
_geom_contact_atom_site_label_2
_geom_contact_distance
_geom_contact_publ_flag
_geom_contact_site_symmetry_2
Pt1 C1 3.315(5) no .
Pt1 C7 3.312(5) no .
Pt1 C16 3.568(5) no .
Pt1 C25 3.573(6) no .
O1 C13 2.977(7) no .
O1 C25 3.092(7) no .
O1 C26 2.790(7) no .
O2 C10 3.581(7) no .
O2 C14 2.970(8) no .
O2 C15 2.773(7) no .
O2 C16 3.098(7) no .
N1 C2 3.022(7) no .
N1 C17 3.030(7) no .
N2 C8 3.030(7) no .
N2 C24 2.993(7) no .
C1 C4 2.798(7) no .
C2 C5 2.802(7) no .
C3 C6 2.770(9) no .
C7 C10 2.806(8) no .
C8 C11 2.802(7) no .
C9 C12 2.775(8) no .
C13 C16 3.314(7) no .
C13 C17 3.384(7) no .
C14 C24 3.362(7) no .
C14 C25 3.319(7) no .
C16 C19 3.072(8) no .
C17 C20 3.132(8) no .
C21 C24 3.171(9) no .
C22 C25 3.122(8) no .
Cl1 O1 3.363(4) no 4_574
Cl1 C2 3.467(6) no 4_574
Cl1 C3 3.595(6) no 4_574
Cl2 O2 3.565(4) no 4_575
O1 Cl1 3.363(4) no 4_575
O2 Cl2 3.565(4) no 4_574
N1 C12 3.438(7) no 4_574
N2 C6 3.404(6) no 4_575
C1 C14 3.539(7) no 4_574
C2 Cl1 3.467(6) no 4_575
C3 Cl1 3.595(6) no 4_575
C6 N2 3.404(6) no 4_574
C6 C14 3.576(6) no 4_574
C7 C13 3.362(7) no 4_575
C11 C15 3.477(7) no 4_575
C12 N1 3.438(7) no 4_575
C12 C13 3.542(7) no 4_575
C13 C7 3.362(7) no 4_574
C13 C12 3.542(7) no 4_574
C14 C1 3.539(7) no 4_575
C14 C6 3.576(6) no 4_575
C15 C11 3.477(7) no 4_574
Pt1 H15A 3.1315 no .
Pt1 H16A 3.1379 no .
Pt1 H25B 3.1669 no .
Pt1 H26A 3.1278 no .
Cl1 H4 2.8195 no .
Cl1 H6 2.7785 no .
Cl2 H10 2.8090 no .
Cl2 H12 2.7899 no .
O1 H3 2.5065 no .
O1 H25B 2.4955 no .
O1 H26A 2.3488 no .
O2 H9 2.4939 no .
O2 H15A 2.3225 no .
O2 H16A 2.5246 no .
O2 H16B 3.5790 no .
N1 H16A 2.6544 no .
N1 H16B 3.3107 no .
N1 H17A 3.3954 no .
N1 H17B 2.6684 no .
N2 H24A 3.3315 no .
N2 H24B 2.6210 no .
N2 H25A 3.3066 no .
N2 H25B 2.6818 no .
C1 H3 3.2810 no .
C2 H4 3.2969 no .
C2 H6 3.2980 no .
C2 H13 3.3356 no .
C2 H25B 3.5004 no .
C2 H26A 3.4314 no .
C4 H6 3.2468 no .
C5 H3 3.2449 no .
C6 H4 3.2464 no .
C6 H13 2.5162 no .
C7 H9 3.2850 no .
C7 H24B 3.5868 no .
C8 H10 3.2922 no .
C8 H12 3.3083 no .
C8 H14 3.3306 no .
C8 H15A 3.3934 no .
C8 H16A 3.5015 no .
C10 H12 3.2578 no .
C11 H9 3.2433 no .
C12 H10 3.2546 no .
C12 H14 2.5151 no .
C13 H6 2.5613 no .
C13 H15A 3.0559 no .
C13 H15B 2.4030 no .
C13 H17A 3.4875 no .
C13 H17B 2.8368 no .
C14 H12 2.5754 no .
C14 H24A 3.4251 no .
C14 H24B 2.8206 no .
C14 H26A 3.0524 no .
C14 H26B 2.4036 no .
C15 H13 2.4142 no .
C15 H17A 2.7790 no .
C15 H17B 2.7201 no .
C16 H13 3.3966 no .
C16 H18A 2.7779 no .
C16 H18B 3.3944 no .
C16 H19B 2.7202 no .
C16 H20A 3.2944 no .
C17 H13 3.3581 no .
C17 H15A 3.3958 no .
C17 H15B 2.7544 no .
C17 H19A 3.4053 no .
C17 H19B 2.7566 no .
C17 H20A 2.7205 no .
C17 H20B 3.5527 no .
C18 H16A 2.7068 no .
C18 H16B 2.7673 no .
C18 H20A 2.6770 no .
C18 H20B 2.8250 no .
C19 H16A 2.6791 no .
C19 H16B 3.3928 no .
C19 H17A 3.4084 no .
C19 H17B 2.7936 no .
C19 H21A 2.7908 no .
C19 H21B 2.7018 no .
C20 H16A 3.2414 no .
C20 H17B 2.8315 no .
C20 H18A 3.3980 no .
C20 H18B 2.7531 no .
C20 H22A 2.8822 no .
C20 H22B 2.5619 no .
C21 H19A 2.8156 no .
C21 H19B 2.6692 no .
C21 H23A 3.3902 no .
C21 H23B 2.7138 no .
C21 H24B 2.8421 no .
C21 H25B 3.4562 no .
C22 H20A 2.7521 no .
C22 H20B 2.6609 no .
C22 H24A 3.3965 no .
C22 H24B 2.7478 no .
C22 H25A 3.4688 no .
C22 H25B 2.7467 no .
C23 H21A 2.6084 no .
C23 H21B 2.9244 no .
C23 H25A 2.7731 no .
C23 H25B 2.7148 no .
C24 H14 3.3598 no .
C24 H21A 2.7495 no .
C24 H22A 3.3904 no .
C24 H22B 2.7124 no .
C24 H26A 3.3962 no .
C24 H26B 2.7823 no .
C25 H14 3.4071 no .
C25 H21A 3.5559 no .
C25 H22B 2.7473 no .
C25 H23A 2.7512 no .
C25 H23B 3.3895 no .
C26 H14 2.4172 no .
C26 H24A 2.7714 no .
C26 H24B 2.7128 no .
H3 H4 2.3235 no .
H3 H26A 3.3039 no .
H6 H13 2.2910 no .
H9 H10 2.3080 no .
H9 H15A 3.2435 no .
H12 H14 2.2978 no .
H13 H15A 3.1692 no .
H13 H15B 2.0679 no .
H13 H17A 3.1885 no .
H13 H17B 2.9768 no .
H14 H24A 3.1491 no .
H14 H24B 2.9995 no .
H14 H26A 3.1738 no .
H14 H26B 2.0751 no .
H15A H16A 2.3616 no .
H15A H16B 2.3300 no .
H15B H16A 2.8582 no .
H15B H16B 2.3700 no .
H15B H17A 2.6113 no .
H15B H17B 2.9876 no .
H16A H17A 2.8651 no .
H16A H17B 2.4032 no .
H16A H18A 3.0192 no .
H16A H19A 3.5638 no .
H16A H19B 2.1100 no .
H16A H20A 2.8747 no .
H16A H21A 3.5120 no .
H16B H17A 2.3550 no .
H16B H17B 2.8652 no .
H16B H18A 2.6225 no .
H16B H19B 2.9597 no .
H17A H18A 2.3554 no .
H17A H18B 2.3648 no .
H17B H18A 2.8694 no .
H17B H18B 2.3565 no .
H17B H19B 3.0849 no .
H17B H20A 2.1802 no .
H17B H20B 3.1867 no .
H18A H19A 2.3381 no .
H18A H19B 2.3859 no .
H18A H20A 3.5999 no .
H18B H19A 2.3863 no .
H18B H19B 2.8725 no .
H18B H20A 2.9087 no .
H18B H20B 2.6541 no .
H19A H20A 2.8556 no .
H19A H20B 2.3149 no .
H19A H21A 3.1988 no .
H19A H21B 2.6096 no .
H19B H20A 2.4343 no .
H19B H20B 2.8558 no .
H19B H21A 2.5489 no .
H19B H21B 2.8346 no .
H20A H21A 2.3363 no .
H20A H21B 2.8588 no .
H20A H22A 3.2843 no .
H20A H22B 2.4475 no .
H20A H25B 3.3965 no .
H20B H21A 2.8585 no .
H20B H21B 2.4084 no .
H20B H22A 2.6883 no .
H20B H22B 2.6511 no .
H21A H22A 2.8388 no .
H21A H22B 2.5104 no .
H21A H23A 3.5575 no .
H21A H23B 2.7201 no .
H21A H24A 3.5548 no .
H21A H24B 2.1568 no .
H21A H25B 3.2561 no .
H21B H22A 2.2568 no .
H21B H22B 2.8376 no .
H21B H23B 2.7515 no .
H21B H24B 3.4224 no .
H22A H23A 2.3116 no .
H22A H23B 2.4160 no .
H22A H25B 3.5800 no .
H22B H23A 2.4158 no .
H22B H23B 2.8710 no .
H22B H24B 2.9701 no .
H22B H25A 3.0603 no .
H22B H25B 2.1288 no .
H23A H24A 2.3684 no .
H23A H24B 2.8601 no .
H23A H25A 2.5999 no .
H23A H25B 2.9818 no .
H23B H24A 2.3252 no .
H23B H24B 2.3666 no .
H24A H25A 2.3443 no .
H24A H25B 2.8558 no .
H24A H26B 2.6308 no .
H24B H25A 2.8558 no .
H24B H25B 2.3921 no .
H24B H26B 3.0204 no .
H25A H26A 2.3621 no .
H25A H26B 2.3637 no .
H25B H26A 2.3559 no .
H25B H26B 2.8684 no .
Pt1 H6 3.2266 no 4_575
Cl1 H3 3.5431 no 4_574
Cl1 H4 3.4250 no 3_575
Cl1 H14 3.0490 no 1_554
Cl1 H22A 3.2306 no 4_564
Cl1 H23A 2.9060 no 2_555
Cl1 H25A 3.4787 no 2_555
Cl1 H26A 3.3042 no 4_574
Cl1 H26B 3.3724 no 1_554
Cl2 H9 3.5662 no 4_575
Cl2 H10 3.3709 no 3_677
Cl2 H13 2.8413 no 1_556
Cl2 H15A 3.1575 no 4_575
Cl2 H15B 3.0389 no 1_556
Cl2 H17A 3.3394 no 1_556
Cl2 H18A 2.9394 no 2_656
Cl2 H19A 3.1902 no 4_565
N1 H12 3.5466 no 4_574
N2 H6 3.2854 no 4_575
C1 H14 3.5976 no 4_574
C1 H23B 3.0854 no 4_564
C2 H23B 3.0799 no 4_564
C3 H23A 3.4606 no 4_564
C3 H23B 3.3264 no 4_564
C3 H25A 3.5277 no 3_576
C3 H26B 3.5543 no 3_576
C4 H23A 3.3165 no 2_555
C4 H23A 3.3192 no 4_564
C4 H23B 3.5669 no 4_564
C5 H22A 2.9937 no 4_564
C5 H23A 3.5654 no 4_564
C5 H23B 3.5652 no 4_564
C5 H26A 3.2272 no 4_574
C6 H12 3.2289 no 1_554
C6 H21B 3.5088 no 4_564
C6 H22A 3.0524 no 4_564
C6 H23B 3.3470 no 4_564
C6 H26A 3.5932 no 4_574
C7 H13 3.2286 no 4_575
C7 H19A 3.5686 no 4_565
C7 H20B 3.0894 no 4_565
C8 H13 3.2806 no 4_575
C8 H18B 3.5170 no 4_565
C9 H15B 3.3433 no 4_575
C9 H16B 3.3890 no 3_676
C9 H17A 3.2592 no 3_676
C9 H18A 3.3355 no 3_676
C10 H15A 3.1648 no 4_575
C10 H15B 3.2156 no 4_575
C10 H17A 3.4571 no 3_676
C10 H19A 3.1773 no 4_565
C11 H15A 2.9035 no 4_575
C11 H15B 3.4160 no 4_575
C11 H19A 2.7276 no 4_565
C12 H6 3.2878 no 1_556
C12 H15A 3.4573 no 4_575
C12 H19A 2.9460 no 4_565
C12 H20B 2.9951 no 4_565
C12 H21B 3.4273 no 4_565
C13 H21B 3.5836 no 4_564
C14 H6 3.5743 no 4_575
C14 H20B 3.0910 no 4_565
C15 H16B 3.4976 no 3_676
C16 H9 3.1467 no 3_676
C16 H16B 3.1714 no 3_676
C17 H9 3.0164 no 3_676
C17 H21A 3.4626 no 4_564
C17 H21B 3.3136 no 4_564
C18 H9 3.2205 no 3_676
C19 H10 3.1563 no 2_646
C20 H12 3.5201 no 4_564
C20 H24A 3.5990 no 4_564
C20 H24B 3.3370 no 4_564
C21 H12 3.5270 no 4_564
C21 H17A 3.5876 no 4_565
C21 H17B 3.3331 no 4_565
C22 H4 3.1201 no 2_545
C22 H24A 3.5201 no 4_564
C23 H4 3.2498 no 2_545
C24 H3 3.5063 no 3_576
C24 H20B 3.2381 no 4_565
C25 H3 3.2260 no 3_576
C25 H26A 3.4433 no 3_576
C26 H3 3.3233 no 3_576
C26 H25A 3.3545 no 3_576
H3 Cl1 3.5431 no 4_575
H3 C24 3.5063 no 3_576
H3 C25 3.2260 no 3_576
H3 C26 3.3233 no 3_576
H3 H24A 2.8848 no 3_576
H3 H25A 2.6641 no 3_576
H3 H26B 2.6661 no 3_576
H4 Cl1 3.4250 no 3_575
H4 C22 3.1201 no 2_555
H4 C23 3.2498 no 2_555
H4 H4 3.3678 no 3_575
H4 H22A 2.7815 no 2_555
H4 H22B 2.8835 no 2_555
H4 H23A 2.5430 no 2_555
H4 H23A 3.5666 no 4_564
H4 H24A 3.4728 no 3_576
H6 Pt1 3.2266 no 4_574
H6 N2 3.2854 no 4_574
H6 C12 3.2878 no 1_554
H6 C14 3.5743 no 4_574
H6 H12 2.3814 no 1_554
H6 H21B 3.2794 no 4_564
H6 H22A 3.1276 no 4_564
H9 Cl2 3.5662 no 4_574
H9 C16 3.1467 no 3_676
H9 C17 3.0164 no 3_676
H9 C18 3.2205 no 3_676
H9 H16B 2.4828 no 3_676
H9 H17A 2.5152 no 3_676
H9 H18A 2.5756 no 3_676
H10 Cl2 3.3709 no 3_677
H10 C19 3.1563 no 2_656
H10 H15A 3.3354 no 4_575
H10 H15B 3.5177 no 4_575
H10 H17A 2.9419 no 3_676
H10 H18A 3.3296 no 2_656
H10 H19A 2.6774 no 2_656
H10 H19A 3.5649 no 4_565
H10 H19B 2.7958 no 2_656
H12 N1 3.5466 no 4_575
H12 C6 3.2289 no 1_556
H12 C20 3.5201 no 4_565
H12 C21 3.5270 no 4_565
H12 H6 2.3814 no 1_556
H12 H13 3.4946 no 1_556
H12 H19A 3.2262 no 4_565
H12 H20B 2.9336 no 4_565
H12 H21B 2.9230 no 4_565
H12 H22A 3.2817 no 4_565
H13 Cl2 2.8413 no 1_554
H13 C7 3.2286 no 4_574
H13 C8 3.2806 no 4_574
H13 H12 3.4946 no 1_554
H13 H21B 3.2836 no 4_564
H14 Cl1 3.0490 no 1_556
H14 C1 3.5976 no 4_575
H14 H20B 2.9550 no 4_565
H14 H22A 3.2349 no 4_565
H15A Cl2 3.1575 no 4_574
H15A C10 3.1648 no 4_574
H15A C11 2.9035 no 4_574
H15A C12 3.4573 no 4_574
H15A H10 3.3354 no 4_574
H15A H16B 2.9570 no 3_676
H15B Cl2 3.0389 no 1_554
H15B C9 3.3433 no 4_574
H15B C10 3.2156 no 4_574
H15B C11 3.4160 no 4_574
H15B H10 3.5177 no 4_574
H16A H16B 3.2369 no 3_676
H16B C9 3.3890 no 3_676
H16B C15 3.4976 no 3_676
H16B C16 3.1714 no 3_676
H16B H9 2.4828 no 3_676
H16B H15A 2.9570 no 3_676
H16B H16A 3.2369 no 3_676
H16B H16B 2.4583 no 3_676
H17A Cl2 3.3394 no 1_554
H17A C9 3.2592 no 3_676
H17A C10 3.4571 no 3_676
H17A C21 3.5876 no 4_564
H17A H9 2.5152 no 3_676
H17A H10 2.9419 no 3_676
H17A H19A 3.5565 no 4_564
H17A H19B 3.4138 no 4_564
H17A H21A 3.3309 no 4_564
H17A H21B 2.9431 no 4_564
H17B C21 3.3331 no 4_564
H17B H21A 2.9737 no 4_564
H17B H21B 2.7894 no 4_564
H17B H23B 3.1688 no 4_564
H18A Cl2 2.9394 no 2_646
H18A C9 3.3355 no 3_676
H18A H9 2.5756 no 3_676
H18A H10 3.3296 no 2_646
H18B C8 3.5170 no 4_564
H18B H19B 3.3735 no 4_564
H18B H21A 2.8968 no 4_564
H18B H24B 3.4656 no 4_564
H19A Cl2 3.1902 no 4_564
H19A C7 3.5686 no 4_564
H19A C10 3.1773 no 4_564
H19A C11 2.7276 no 4_564
H19A C12 2.9460 no 4_564
H19A H10 2.6774 no 2_646
H19A H10 3.5649 no 4_564
H19A H12 3.2262 no 4_564
H19A H17A 3.5565 no 4_565
H19B H10 2.7958 no 2_646
H19B H17A 3.4138 no 4_565
H19B H18B 3.3735 no 4_565
H20A H23B 3.2110 no 4_564
H20A H24A 3.3625 no 4_564
H20A H24B 3.1868 no 4_564
H20B C7 3.0894 no 4_564
H20B C12 2.9951 no 4_564
H20B C14 3.0910 no 4_564
H20B C24 3.2381 no 4_564
H20B H12 2.9336 no 4_564
H20B H14 2.9550 no 4_564
H20B H24A 2.9844 no 4_564
H20B H24B 2.5919 no 4_564
H21A C17 3.4626 no 4_565
H21A H17A 3.3309 no 4_565
H21A H17B 2.9737 no 4_565
H21A H18B 2.8968 no 4_565
H21B C6 3.5088 no 4_565
H21B C12 3.4273 no 4_564
H21B C13 3.5836 no 4_565
H21B C17 3.3136 no 4_565
H21B H6 3.2794 no 4_565
H21B H12 2.9230 no 4_564
H21B H13 3.2836 no 4_565
H21B H17A 2.9431 no 4_565
H21B H17B 2.7894 no 4_565
H22A Cl1 3.2306 no 4_565
H22A C5 2.9937 no 4_565
H22A C6 3.0524 no 4_565
H22A H4 2.7815 no 2_545
H22A H6 3.1276 no 4_565
H22A H12 3.2817 no 4_564
H22A H14 3.2349 no 4_564
H22A H24A 3.3429 no 4_564
H22B H4 2.8835 no 2_545
H22B H24A 2.8377 no 4_564
H23A Cl1 2.9060 no 2_545
H23A C3 3.4606 no 4_565
H23A C4 3.3165 no 2_545
H23A C4 3.3192 no 4_565
H23A C5 3.5654 no 4_565
H23A H4 2.5430 no 2_545
H23A H4 3.5666 no 4_565
H23B C1 3.0854 no 4_565
H23B C2 3.0799 no 4_565
H23B C3 3.3264 no 4_565
H23B C4 3.5669 no 4_565
H23B C5 3.5652 no 4_565
H23B C6 3.3470 no 4_565
H23B H17B 3.1688 no 4_565
H23B H20A 3.2110 no 4_565
H24A C20 3.5990 no 4_565
H24A C22 3.5201 no 4_565
H24A H3 2.8848 no 3_576
H24A H4 3.4728 no 3_576
H24A H20A 3.3625 no 4_565
H24A H20B 2.9844 no 4_565
H24A H22A 3.3429 no 4_565
H24A H22B 2.8377 no 4_565
H24B C20 3.3370 no 4_565
H24B H18B 3.4656 no 4_565
H24B H20A 3.1868 no 4_565
H24B H20B 2.5919 no 4_565
H25A Cl1 3.4787 no 2_545
H25A C3 3.5277 no 3_576
H25A C26 3.3545 no 3_576
H25A H3 2.6641 no 3_576
H25A H25A 3.3166 no 3_576
H25A H26A 2.5415 no 3_576
H25A H26B 3.5255 no 3_576
H26A Cl1 3.3042 no 4_575
H26A C5 3.2272 no 4_575
H26A C6 3.5932 no 4_575
H26A C25 3.4433 no 3_576
H26A H25A 2.5415 no 3_576
H26B Cl1 3.3724 no 1_556
H26B C3 3.5543 no 3_576
H26B H3 2.6661 no 3_576
H26B H25A 3.5255 no 3_576

loop_
_geom_torsion_atom_site_label_1
_geom_torsion_atom_site_label_2
_geom_torsion_atom_site_label_3
_geom_torsion_atom_site_label_4
_geom_torsion
_geom_torsion_publ_flag
O1 Pt1 N1 C13 10.7(3) no
O1 Pt1 N1 C15 -167.6(3) no
N1 Pt1 O1 C2 -11.6(3) no
O1 Pt1 N2 C14 -171.4(3) no
O1 Pt1 N2 C26 10.6(3) no
N2 Pt1 O1 C2 167.5(3) no
O2 Pt1 N1 C13 -169.6(3) no
O2 Pt1 N1 C15 12.0(3) no
N1 Pt1 O2 C8 169.8(3) no
O2 Pt1 N2 C14 9.0(3) no
O2 Pt1 N2 C26 -169.1(3) no
N2 Pt1 O2 C8 -9.4(3) no
Pt1 O1 C2 C1 6.8(7) no
Pt1 O1 C2 C3 -174.7(3) no
Pt1 O2 C8 C7 5.3(7) no
Pt1 O2 C8 C9 -176.3(3) no
Pt1 N1 C13 C1 -5.3(7) no
Pt1 N1 C15 C16 71.7(4) no
C13 N1 C15 C16 -106.8(5) no
C15 N1 C13 C1 173.1(4) no
Pt1 N2 C14 C7 -5.1(6) no
Pt1 N2 C26 C25 71.7(4) no
C14 N2 C26 C25 -106.5(5) no
C26 N2 C14 C7 173.1(4) no
C2 C1 C6 C5 -0.5(7) no
C6 C1 C2 O1 178.5(4) no
C6 C1 C2 C3 0.0(7) no
C2 C1 C13 N1 -3.9(8) no
C13 C1 C2 O1 3.2(8) no
C13 C1 C2 C3 -175.3(4) no
C6 C1 C13 N1 -179.4(4) no
C13 C1 C6 C5 175.2(4) no
O1 C2 C3 C4 -178.3(5) no
C1 C2 C3 C4 0.3(8) no
C2 C3 C4 C5 -0.1(9) no
C3 C4 C5 Cl1 178.3(5) no
C3 C4 C5 C6 -0.3(8) no
Cl1 C5 C6 C1 -178.0(3) no
C4 C5 C6 C1 0.7(7) no
C8 C7 C12 C11 -1.3(7) no
C12 C7 C8 O2 179.8(4) no
C12 C7 C8 C9 1.5(7) no
C8 C7 C14 N2 -2.5(8) no
C14 C7 C8 O2 2.5(8) no
C14 C7 C8 C9 -175.8(4) no
C12 C7 C14 N2 -179.9(4) no
C14 C7 C12 C11 176.3(4) no
O2 C8 C9 C10 -179.2(5) no
C7 C8 C9 C10 -0.8(8) no
C8 C9 C10 C11 -0.3(9) no
C9 C10 C11 Cl2 179.0(5) no
C9 C10 C11 C12 0.6(8) no
Cl2 C11 C12 C7 -178.2(3) no
C10 C11 C12 C7 0.2(8) no
N1 C15 C16 C17 62.0(6) no
C15 C16 C17 C18 -175.8(4) no
C16 C17 C18 C19 57.8(6) no
C17 C18 C19 C20 62.9(6) no
C18 C19 C20 C21 -169.6(4) no
C19 C20 C21 C22 -173.7(4) no
C20 C21 C22 C23 -157.2(4) no
C21 C22 C23 C24 68.0(6) no
C22 C23 C24 C25 62.3(6) no
C23 C24 C25 C26 -175.9(5) no
C24 C25 C26 N2 58.6(6) no
